data_7059152
loop_
_publ_author_name
'G\"unsel, Arma\(gan'
'Bilgi\,cli, Ahmet T.'
'T\"uz\"un, Burak'
'Pi\,skin, Hasan'
'Yarasir, M. Nil\"ufer'
'G\"und\"uz, Bayram'

_publ_section_title
;
 Optoelectronic parameters of peripherally tetra-substituted copper(ii)
 phthalocyanines and fabrication of a photoconductive diode for various
 conditions
;
_journal_issue 2
_journal_name_full 'New Journal of Chemistry'
_journal_page_first 369
_journal_page_last 380
_journal_paper_doi 10.1039/C9NJ05287A
_journal_volume 44
_journal_year 2020
_chemical_formula_moiety 'C15 H7 F3 N2 O2'
_chemical_formula_sum 'C15 H7 F3 N2 O2'
_chemical_formula_weight 304.23
_space_group_crystal_system monoclinic
_space_group_IT_number 14
_space_group_name_Hall '-P 2ybc'
_space_group_name_H-M_alt 'P 1 21/c 1'
_atom_sites_solution_hydrogens difmap
_atom_sites_solution_primary direct
_audit_creation_date 2019-01-07
_audit_creation_method
;
Olex2 1.2
(compiled 2018.05.29 svn.r3508 for OlexSys, GUI svn.r5506)
;
_audit_update_record
;
2019-01-20 deposited with the CCDC.	2019-11-26 downloaded from the CCDC.
;
_cell_angle_alpha 90
_cell_angle_beta 98.077(18)
_cell_angle_gamma 90
_cell_formula_units_Z 4
_cell_length_a 9.857(3)
_cell_length_b 8.174(2)
_cell_length_c 17.195(5)
_cell_measurement_reflns_used 780
_cell_measurement_temperature 296(2)
_cell_measurement_theta_max 2.7641
_cell_measurement_theta_min 21.8723
_cell_volume 1371.7(7)
_computing_cell_refinement 'APEX2 v2014.9-0 (Bruker AXS)'
_computing_data_collection 'Bruker Instrument Service v2013.12.0.0 (Bruker AXS)'
_computing_data_reduction 'SAINT V8.34A (Bruker AXS)'
_computing_molecular_graphics 'Olex2 (Dolomanov et al., 2009)'
_computing_publication_material 'Olex2 (Dolomanov et al., 2009)'
_computing_structure_refinement 'ShelXL (Sheldrick, 2015)'
_computing_structure_solution 'ShelXS (Sheldrick, 2008)'
_diffrn_ambient_temperature 296.15
_diffrn_detector_area_resol_mean 8.3333
_diffrn_measured_fraction_theta_full 0.986
_diffrn_measured_fraction_theta_max 0.986
_diffrn_measurement_device_type 'Bruker APEX II QUAZAR three-circle diffractometer'
_diffrn_measurement_method '\f and \w scans'
_diffrn_radiation_type MoK\a
_diffrn_radiation_wavelength 0.71073
_diffrn_reflns_av_R_equivalents 0.0441
_diffrn_reflns_av_unetI/netI 0.0572
_diffrn_reflns_Laue_measured_fraction_full 0.986
_diffrn_reflns_Laue_measured_fraction_max 0.986
_diffrn_reflns_limit_h_max 11
_diffrn_reflns_limit_h_min -9
_diffrn_reflns_limit_k_max 9
_diffrn_reflns_limit_k_min -8
_diffrn_reflns_limit_l_max 19
_diffrn_reflns_limit_l_min -20
_diffrn_reflns_number 5681
_diffrn_reflns_point_group_measured_fraction_full 0.986
_diffrn_reflns_point_group_measured_fraction_max 0.986
_diffrn_reflns_theta_full 25.027
_diffrn_reflns_theta_max 25.027
_diffrn_reflns_theta_min 2.087
_diffrn_source 'microfocus sealed tube'
_diffrn_source_type ImuS
_exptl_absorpt_coefficient_mu 0.127
_exptl_absorpt_correction_T_max 0.98
_exptl_absorpt_correction_T_min 0.70
_exptl_absorpt_correction_type multi-scan
_exptl_absorpt_process_details 'SADABS V2014/4 (Bruker AXS)'
_exptl_crystal_colour colourles
_exptl_crystal_density_diffrn 1.473
_exptl_crystal_density_method 'not measured'
_exptl_crystal_description plate
_exptl_crystal_F_000 616
_exptl_crystal_size_max 0.392
_exptl_crystal_size_mid 0.235
_exptl_crystal_size_min 0.152
_refine_diff_density_max 0.154
_refine_diff_density_min -0.247
_refine_diff_density_rms 0.042
_refine_ls_extinction_method none
_refine_ls_goodness_of_fit_ref 1.031
_refine_ls_hydrogen_treatment refall
_refine_ls_matrix_type full
_refine_ls_number_parameters 227
_refine_ls_number_reflns 2400
_refine_ls_number_restraints 0
_refine_ls_restrained_S_all 1.031
_refine_ls_R_factor_all 0.1052
_refine_ls_R_factor_gt 0.0535
_refine_ls_shift/su_max 0.000
_refine_ls_shift/su_mean 0.000
_refine_ls_structure_factor_coef Fsqd
_refine_ls_weighting_details 'w=1/[\s^2^(Fo^2^)+(0.0615P)^2^+0.3835P] where P=(Fo^2^+2Fc^2^)/3'
_refine_ls_weighting_scheme calc
_refine_ls_wR_factor_gt 0.1274
_refine_ls_wR_factor_ref 0.1608
_reflns_Friedel_coverage 0.000
_reflns_number_gt 1335
_reflns_number_total 2400
_reflns_threshold_expression 'I > 2\s(I)'
_cod_data_source_file c9nj05287a2.cif
_cod_data_source_block 4of_ligand
_cod_depositor_comments
;Adding full bibliography for 7059152.cif.

 Adding full bibliography for 7059152.cif.
;
_cod_original_cell_volume 1371.8(7)
_cod_database_code 7059152
_shelx_shelxl_version_number 2018/3
_shelx_space_group_comment
;
The symmetry employed for this shelxl refinement is uniquely defined
by the following loop, which should always be used as a source of
symmetry information in preference to the above space-group names.
They are only intended as comments.
;
_shelx_estimated_absorpt_t_max 0.981
_shelx_estimated_absorpt_t_min 0.952
_olex2_refinement_description
;
;
_olex2_submission_special_instructions 'No special instructions were received'

loop_
_space_group_symop_operation_xyz
'x, y, z'
'-x, y+1/2, -z+1/2'
'-x, -y, -z'
'x, -y-1/2, z-1/2'

loop_
_atom_site_label
_atom_site_type_symbol
_atom_site_fract_x
_atom_site_fract_y
_atom_site_fract_z
_atom_site_U_iso_or_equiv
_atom_site_adp_type
_atom_site_occupancy
_atom_site_site_symmetry_order
_atom_site_calc_flag
O2 O 0.4339(2) 0.0571(3) 0.67493(12) 0.0730(7) Uani 1 1 d
O1 O 0.9963(2) 0.1025(3) 0.74034(12) 0.0788(8) Uani 1 1 d
C5 C 1.0952(3) -0.1222(3) 0.92464(16) 0.0497(7) Uani 1 1 d
C6 C 1.0109(3) -0.0610(4) 0.85920(16) 0.0513(8) Uani 1 1 d
C4 C 1.2348(3) -0.0858(4) 0.93630(17) 0.0545(8) Uani 1 1 d
C9 C 0.8534(3) 0.0893(4) 0.72618(18) 0.0586(8) Uani 1 1 d
C1 C 1.0673(3) 0.0360(4) 0.80705(17) 0.0544(8) Uani 1 1 d
C2 C 1.2052(3) 0.0733(4) 0.8186(2) 0.0611(9) Uani 1 1 d
C7 C 1.3218(3) -0.1498(4) 1.00334(19) 0.0669(9) Uani 1 1 d
C11 C 0.6331(4) 0.1645(4) 0.75296(18) 0.0630(9) Uani 1 1 d
C14 C 0.7969(4) 0.0000(4) 0.6617(2) 0.0649(9) Uani 1 1 d
C8 C 1.0378(3) -0.2190(4) 0.98166(19) 0.0577(8) Uani 1 1 d
C13 C 0.6566(3) -0.0069(4) 0.64365(19) 0.0633(9) Uani 1 1 d
C12 C 0.5778(3) 0.0752(4) 0.68921(17) 0.0546(8) Uani 1 1 d
C15 C 0.3640(4) 0.1523(6) 0.6218(2) 0.0828(11) Uani 1 1 d
F2 F 0.2354(2) 0.1151(4) 0.61587(15) 0.1423(12) Uani 1 1 d
N1 N 1.3935(3) -0.1989(4) 1.05618(17) 0.0925(10) Uani 1 1 d
C10 C 0.7735(4) 0.1729(5) 0.7714(2) 0.0659(10) Uani 1 1 d
C3 C 1.2886(3) 0.0104(4) 0.88269(19) 0.0649(9) Uani 1 1 d
F3 F 0.4006(3) 0.1424(5) 0.55378(14) 0.1572(14) Uani 1 1 d
N2 N 0.9953(3) -0.2911(4) 1.02936(18) 0.0847(9) Uani 1 1 d
F1 F 0.3721(4) 0.3032(4) 0.6418(2) 0.1785(16) Uani 1 1 d
H6 H 0.914(3) -0.086(3) 0.8529(16) 0.060(8) Uiso 1 1 d
H2 H 1.243(3) 0.140(4) 0.7814(18) 0.069(10) Uiso 1 1 d
H13 H 0.615(3) -0.078(4) 0.599(2) 0.089(11) Uiso 1 1 d
H3 H 1.383(3) 0.038(4) 0.8869(17) 0.074(10) Uiso 1 1 d
H14 H 0.859(3) -0.051(4) 0.6355(18) 0.068(10) Uiso 1 1 d
H11 H 0.580(3) 0.222(4) 0.7840(18) 0.066(9) Uiso 1 1 d
H10 H 0.810(4) 0.233(4) 0.810(2) 0.089(12) Uiso 1 1 d

loop_
_atom_site_aniso_label
_atom_site_aniso_U_11
_atom_site_aniso_U_22
_atom_site_aniso_U_33
_atom_site_aniso_U_23
_atom_site_aniso_U_13
_atom_site_aniso_U_12
O2 0.0559(13) 0.0942(17) 0.0673(14) 0.0172(13) 0.0029(11) 0.0027(12)
O1 0.0536(14) 0.1103(19) 0.0708(15) 0.0364(14) 0.0025(11) -0.0030(12)
C5 0.0534(18) 0.0452(17) 0.0493(16) -0.0058(14) 0.0033(13) 0.0002(13)
C6 0.0466(17) 0.0531(18) 0.0532(17) 0.0014(15) 0.0031(14) -0.0043(14)
C4 0.0519(18) 0.0577(19) 0.0511(17) -0.0075(15) -0.0031(14) 0.0027(15)
C9 0.0553(19) 0.063(2) 0.0570(19) 0.0170(17) 0.0045(15) 0.0028(16)
C1 0.0502(17) 0.0563(18) 0.0549(17) 0.0042(15) 0.0004(14) 0.0006(14)
C2 0.056(2) 0.066(2) 0.061(2) 0.0055(18) 0.0063(16) -0.0062(16)
C7 0.057(2) 0.086(2) 0.0546(18) -0.0038(18) -0.0006(16) 0.0027(17)
C11 0.067(2) 0.075(2) 0.0468(18) 0.0006(17) 0.0078(16) 0.0154(18)
C14 0.068(2) 0.065(2) 0.064(2) 0.0023(18) 0.0155(18) 0.0126(18)
C8 0.062(2) 0.057(2) 0.0521(18) -0.0022(16) 0.0001(15) -0.0017(15)
C13 0.065(2) 0.066(2) 0.0573(19) -0.0034(18) 0.0038(16) 0.0048(17)
C12 0.0520(18) 0.061(2) 0.0495(17) 0.0101(15) 0.0039(14) 0.0059(15)
C15 0.067(3) 0.113(4) 0.066(2) 0.010(2) 0.0015(19) 0.022(2)
F2 0.0637(16) 0.235(3) 0.121(2) 0.041(2) -0.0111(13) 0.0091(18)
N1 0.073(2) 0.130(3) 0.0686(18) 0.007(2) -0.0105(16) 0.0071(19)
C10 0.073(2) 0.071(2) 0.0507(19) -0.0005(18) -0.0019(17) 0.0009(18)
C3 0.0468(19) 0.080(2) 0.067(2) 0.0004(19) 0.0045(16) -0.0085(17)
F3 0.124(2) 0.284(4) 0.0651(15) 0.053(2) 0.0195(14) 0.069(2)
N2 0.098(2) 0.086(2) 0.0695(19) 0.0129(18) 0.0121(16) -0.0117(18)
F1 0.183(3) 0.102(2) 0.228(4) 0.004(2) -0.048(3) 0.059(2)

loop_
_atom_type_symbol
_atom_type_description
_atom_type_scat_dispersion_real
_atom_type_scat_dispersion_imag
_atom_type_scat_source
C C 0.0033 0.0016 'International Tables Vol C Tables 4.2.6.8 and 6.1.1.4'
H H 0.0000 0.0000 'International Tables Vol C Tables 4.2.6.8 and 6.1.1.4'
F F 0.0171 0.0103 'International Tables Vol C Tables 4.2.6.8 and 6.1.1.4'
N N 0.0061 0.0033 'International Tables Vol C Tables 4.2.6.8 and 6.1.1.4'
O O 0.0106 0.0060 'International Tables Vol C Tables 4.2.6.8 and 6.1.1.4'

loop_
_geom_angle_atom_site_label_1
_geom_angle_atom_site_label_2
_geom_angle_atom_site_label_3
_geom_angle
C15 O2 C12 118.3(3)
C1 O1 C9 119.9(2)
C6 C5 C4 120.2(3)
C6 C5 C8 120.1(3)
C4 C5 C8 119.6(3)
C1 C6 C5 119.0(3)
C5 C4 C7 120.3(3)
C3 C4 C5 119.5(3)
C3 C4 C7 120.2(3)
C14 C9 O1 117.7(3)
C10 C9 O1 120.6(3)
C10 C9 C14 121.5(3)
O1 C1 C6 124.8(3)
O1 C1 C2 114.2(3)
C6 C1 C2 121.0(3)
C3 C2 C1 119.9(3)
N1 C7 C4 178.5(4)
C12 C11 C10 119.1(3)
C13 C14 C9 118.9(3)
N2 C8 C5 176.9(3)
C12 C13 C14 119.2(3)
C11 C12 O2 118.2(3)
C13 C12 O2 119.4(3)
C13 C12 C11 122.2(3)
F2 C15 O2 109.1(4)
F3 C15 O2 114.2(4)
F3 C15 F2 108.3(3)
F3 C15 F1 107.0(4)
F1 C15 O2 112.1(3)
F1 C15 F2 105.8(4)
C9 C10 C11 119.1(3)
C4 C3 C2 120.4(3)

loop_
_geom_bond_atom_site_label_1
_geom_bond_atom_site_label_2
_geom_bond_distance
O2 C12 1.413(3)
O2 C15 1.318(4)
O1 C9 1.399(4)
O1 C1 1.370(3)
C5 C6 1.394(4)
C5 C4 1.394(4)
C5 C8 1.436(5)
C6 C1 1.372(4)
C4 C7 1.435(4)
C4 C3 1.374(4)
C9 C14 1.378(5)
C9 C10 1.366(5)
C1 C2 1.380(4)
C2 C3 1.378(4)
C7 N1 1.143(4)
C11 C12 1.365(4)
C11 C10 1.377(5)
C14 C13 1.375(5)
C8 N2 1.137(4)
C13 C12 1.356(4)
C15 F2 1.294(4)
C15 F3 1.275(4)
C15 F1 1.280(5)
